data_7112624
loop_
_publ_author_name
'Wen-Yang Gao'
'Lukasz Wojtas'
'Shengqian Ma'

_publ_section_title
;
 A porous metal-metalloporphyrin framework featuring high-density active
 sites for chemical fixation of CO2 under ambient conditions
;
_journal_name_full Chem.Commun.
_journal_page_first 5316
_journal_paper_doi 10.1039/C3CC47542E
_journal_volume 50
_journal_year 2014
_chemical_formula_moiety 'Cu6(Cu C76 H36 N4 O16) O4 (HCOO)4'
_chemical_formula_sum 'C80 H40 Cu7 N4 O30'
_chemical_formula_weight 1981.94
_chemical_melting_point ?
_chemical_name_common MMPF-9
_chemical_name_systematic
; 
 ? 
;
_space_group_IT_number 194
_symmetry_cell_setting hexagonal
_symmetry_space_group_name_Hall '-P 6c 2c'
_symmetry_space_group_name_H-M 'P 63/m m c'
_atom_sites_solution_hydrogens geom
_atom_sites_solution_primary direct
_atom_sites_solution_secondary difmap
_audit_creation_method SHELXL-97
_cell_angle_alpha 90.00
_cell_angle_beta 90.00
_cell_angle_gamma 120.00
_cell_formula_units_Z 6
_cell_length_a 33.7831(10)
_cell_length_b 33.7831(10)
_cell_length_c 43.456(3)
_cell_measurement_temperature 228(2)
_cell_volume 42952(3)
_computing_cell_refinement 'APEX2 (Bruker, 2010); SAINT (Bruker, 2009)'
_computing_data_collection 'APEX2 (Bruker, 2010)'
_computing_data_reduction 'SAINT (Bruker, 2009);XPREP(Sheldrick,2008)'
_computing_publication_material 'APEX2 (Bruker, 2010)'
_computing_structure_refinement 'SHELXL-97 (Sheldrick, 2008)'
_computing_structure_solution 'SHELXS-97 (Sheldrick, 2008)'
_diffrn_ambient_temperature 228(2)
_diffrn_measured_fraction_theta_full 0.999
_diffrn_measured_fraction_theta_max 0.999
_diffrn_measurement_device_type 'BRUKER SMART APEXII CCD'
_diffrn_measurement_method 'omega scans'
_diffrn_radiation_monochromator graphite
_diffrn_radiation_source 'fine-focus sealed tube'
_diffrn_radiation_type CuK\a
_diffrn_radiation_wavelength 1.54178
_diffrn_reflns_av_R_equivalents 0.0876
_diffrn_reflns_av_sigmaI/netI 0.0351
_diffrn_reflns_limit_h_max 24
_diffrn_reflns_limit_h_min -24
_diffrn_reflns_limit_k_max 24
_diffrn_reflns_limit_k_min -23
_diffrn_reflns_limit_l_max 22
_diffrn_reflns_limit_l_min -31
_diffrn_reflns_number 45388
_diffrn_reflns_theta_full 33.44
_diffrn_reflns_theta_max 33.44
_diffrn_reflns_theta_min 1.51
_exptl_absorpt_coefficient_mu 0.773
_exptl_absorpt_correction_T_max 0.8863
_exptl_absorpt_correction_T_min 0.8545
_exptl_absorpt_correction_type multi-scan
_exptl_absorpt_process_details 'SADABS; (Sheldrick, 2003)'
_exptl_crystal_colour colorless
_exptl_crystal_density_diffrn 0.460
_exptl_crystal_density_method 'not measured'
_exptl_crystal_description block
_exptl_crystal_F_000 5946
_exptl_crystal_size_max 0.21
_exptl_crystal_size_mid 0.21
_exptl_crystal_size_min 0.16
_platon_squeeze_details
;
;
_refine_diff_density_max 0.187
_refine_diff_density_min -0.183
_refine_diff_density_rms 0.028
_refine_ls_extinction_method none
_refine_ls_goodness_of_fit_ref 1.014
_refine_ls_hydrogen_treatment constr
_refine_ls_matrix_type full
_refine_ls_number_parameters 272
_refine_ls_number_reflns 3066
_refine_ls_number_restraints 84
_refine_ls_restrained_S_all 1.047
_refine_ls_R_factor_all 0.0654
_refine_ls_R_factor_gt 0.0485
_refine_ls_shift/su_max 0.001
_refine_ls_shift/su_mean 0.000
_refine_ls_structure_factor_coef Fsqd
_refine_ls_weighting_details 'calc w=1/[\s^2^(Fo^2^)+(0.0854P)^2^+0.0000P] where P=(Fo^2^+2Fc^2^)/3'
_refine_ls_weighting_scheme calc
_refine_ls_wR_factor_gt 0.1301
_refine_ls_wR_factor_ref 0.1354
_reflns_number_gt 2189
_reflns_number_total 3066
_reflns_threshold_expression >2sigma(I)
_cod_data_source_file c3cc47542e.txt
_cod_data_source_block shelxl
_cod_depositor_comments
;
The following automatic conversions were performed:

'_chemical_melting_point' value 'Not measured' was changed to '?' -
the value is undefined or not given.

Automatic conversion script
Id: cif_fix_values 2281 2013-09-26 08:29:07Z andrius 
;
_cod_original_sg_symbol_H-M P63/mmc
_cod_database_code 7112624

loop_
_symmetry_equiv_pos_as_xyz
'x, y, z'
'-y, x-y, z'
'-x+y, -x, z'
'-x, -y, z+1/2'
'y, -x+y, z+1/2'
'x-y, x, z+1/2'
'y, x, -z'
'x-y, -y, -z'
'-x, -x+y, -z'
'-y, -x, -z+1/2'
'-x+y, y, -z+1/2'
'x, x-y, -z+1/2'
'-x, -y, -z'
'y, -x+y, -z'
'x-y, x, -z'
'x, y, -z-1/2'
'-y, x-y, -z-1/2'
'-x+y, -x, -z-1/2'
'-y, -x, z'
'-x+y, y, z'
'x, x-y, z'
'y, x, z-1/2'
'x-y, -y, z-1/2'
'-x, -x+y, z-1/2'

loop_
_atom_site_label
_atom_site_type_symbol
_atom_site_fract_x
_atom_site_fract_y
_atom_site_fract_z
_atom_site_U_iso_or_equiv
_atom_site_adp_type
_atom_site_occupancy
_atom_site_symmetry_multiplicity
_atom_site_calc_flag
_atom_site_refinement_flags
O4 O 0.45037(17) 0.46784(19) 0.53840(11) 0.065(2) Uani 1 1 d D
O3 O 0.4865(2) 0.4308(2) 0.52048(11) 0.079(2) Uani 1 1 d D
O2 O 0.4365(3) 0.2773(2) 0.55961(17) 0.136(3) Uani 1 1 d DU
O1 O 0.3870(3) 0.2498(3) 0.59758(18) 0.181(3) Uani 1 1 d DU
C15 C 0.2620(4) 0.3826(3) 0.6951(3) 0.072(3) Uani 1 1 d DU
C18 C 0.2246(4) 0.3840(3) 0.6850(3) 0.076(3) Uani 1 1 d DU
C7 C 0.37911(19) 0.3669(3) 0.60166(12) 0.081(3) Uani 1 1 d GU
C8 C 0.3817(2) 0.3271(2) 0.60067(13) 0.111(4) Uani 1 1 d GU
H8 H 0.3645 0.3032 0.6145 0.133 Uiso 1 1 calc R
C2 C 0.4098(2) 0.3228(2) 0.57922(16) 0.106(4) Uani 1 1 d GDU
C3 C 0.43533(19) 0.3582(3) 0.55877(13) 0.098(3) Uani 1 1 d GU
H3 H 0.4543 0.3552 0.5443 0.118 Uiso 1 1 calc R
C4 C 0.43271(19) 0.3979(2) 0.55976(13) 0.071(3) Uani 1 1 d GDU
C6 C 0.4046(2) 0.4023(2) 0.58121(16) 0.069(3) Uani 1 1 d GU
H6 H 0.4028 0.4291 0.5819 0.083 Uiso 1 1 calc R
C19 C 0.2114(2) 0.3833(3) 0.65244(19) 0.104(4) Uani 1 1 d DU
H19 H 0.2278 0.3830 0.6350 0.124 Uiso 1 1 calc R
C17 C 0.3156(3) 0.3828(3) 0.73437(16) 0.104(4) Uani 1 1 d D
H17 H 0.3375 0.3827 0.7212 0.124 Uiso 1 1 calc R
C16 C 0.2743(4) 0.3830(3) 0.7259(3) 0.069(3) Uani 1 1 d D
C5 C 0.4589(3) 0.4355(3) 0.5369(2) 0.055(3) Uani 1 1 d D
C1 C 0.4109(5) 0.2825(5) 0.5782(3) 0.161(5) Uani 1 1 d DU
C12 C 0.2926(3) 0.3788(4) 0.66932(13) 0.079(3) Uani 1 1 d GD
C13 C 0.3342(4) 0.4164(2) 0.66129(19) 0.096(4) Uani 1 1 d G
H13 H 0.3438 0.4449 0.6707 0.115 Uiso 1 1 calc R
C14 C 0.3618(2) 0.4120(2) 0.6394(2) 0.111(4) Uani 1 1 d G
H14 H 0.3899 0.4375 0.6339 0.134 Uiso 1 1 calc R
C9 C 0.3476(2) 0.3700(3) 0.62547(13) 0.084(3) Uani 1 1 d GU
C10 C 0.3059(3) 0.3323(2) 0.63351(16) 0.120(4) Uani 1 1 d GU
H10 H 0.2963 0.3039 0.6241 0.144 Uiso 1 1 calc R
C11 C 0.27839(19) 0.3367(3) 0.65543(17) 0.116(4) Uani 1 1 d GU
H11 H 0.2502 0.3112 0.6609 0.139 Uiso 1 1 calc R
Cu3 Cu 0.47876(2) 0.52124(2) 0.51088(3) 0.0724(8) Uani 1 2 d SD
O11 O 0.44458(10) 0.55542(10) 0.53122(14) 0.089(2) Uani 1 2 d S
Cu2 Cu 0.38211(13) 0.19106(7) 0.59988(8) 0.2185(16) Uani 1 2 d SDU
Cu1 Cu 0.44310(10) 0.22155(5) 0.55586(6) 0.1831(12) Uani 1 2 d SDU
O5 O 0.4374(6) 0.2187(3) 0.6264(3) 0.262(6) Uani 1 2 d SDU
O7 O 0.3905(5) 0.1953(2) 0.5273(3) 0.210(5) Uani 1 2 d SDU
O10 O 0.4955(4) 0.24773(18) 0.5160(2) 0.222(5) Uani 1 2 d S
C20 C 0.3509(7) 0.1754(3) 0.5366(5) 0.235(8) Uani 1 2 d SDU
H20 H 0.3271 0.1636 0.5220 0.282 Uiso 1 2 calc SR
C21 C 0.4789(7) 0.2395(4) 0.6184(4) 0.263(8) Uani 1 2 d SDU
H21 H 0.5023 0.2511 0.6333 0.316 Uiso 1 2 calc SR
O9 O 0.3373(5) 0.1686(2) 0.6385(3) 0.313(7) Uani 1 2 d S
O8 O 0.3410(5) 0.1705(2) 0.5640(4) 0.256(6) Uani 1 2 d SDU
O6 O 0.4879(4) 0.2440(2) 0.5911(3) 0.223(4) Uani 1 2 d SDU
N2 N 0.19232(18) 0.3846(4) 0.7040(2) 0.096(4) Uani 1 2 d SU
N1 N 0.2508(4) 0.3853(3) 0.7500 0.081(5) Uani 1 2 d SD
Cu4 Cu 0.19193(4) 0.38385(8) 0.7500 0.0911(10) Uani 1 4 d S

loop_
_atom_site_aniso_label
_atom_site_aniso_U_11
_atom_site_aniso_U_22
_atom_site_aniso_U_33
_atom_site_aniso_U_23
_atom_site_aniso_U_13
_atom_site_aniso_U_12
O4 0.072(4) 0.047(5) 0.070(4) 0.009(4) 0.026(3) 0.026(4)
O3 0.095(5) 0.108(5) 0.058(5) 0.013(4) 0.039(4) 0.069(4)
O2 0.181(8) 0.106(6) 0.171(7) 0.017(5) 0.031(5) 0.109(5)
O1 0.286(10) 0.111(7) 0.198(8) 0.044(5) 0.065(6) 0.139(7)
C15 0.071(10) 0.098(8) 0.065(9) 0.005(7) 0.004(8) 0.056(7)
C18 0.062(10) 0.098(7) 0.078(9) 0.009(6) 0.011(7) 0.047(8)
C7 0.093(8) 0.101(9) 0.067(8) 0.017(6) 0.034(5) 0.063(8)
C8 0.151(11) 0.084(8) 0.115(9) 0.015(6) 0.034(6) 0.073(7)
C2 0.130(11) 0.085(9) 0.123(11) 0.018(7) 0.031(6) 0.069(9)
C3 0.130(9) 0.086(9) 0.090(8) 0.001(6) 0.034(6) 0.063(8)
C4 0.070(8) 0.068(8) 0.059(7) -0.004(7) 0.013(5) 0.023(7)
C6 0.085(8) 0.070(7) 0.059(8) 0.012(5) 0.024(5) 0.045(6)
C19 0.102(9) 0.180(8) 0.057(6) -0.001(6) -0.005(6) 0.092(6)
C17 0.095(8) 0.155(9) 0.080(9) 0.011(5) 0.023(6) 0.077(7)
C16 0.077(12) 0.094(7) 0.055(14) 0.002(7) -0.007(10) 0.058(6)
C5 0.064(9) 0.033(9) 0.054(8) -0.006(7) 0.003(6) 0.015(8)
C1 0.217(18) 0.136(13) 0.196(16) 0.020(10) 0.022(9) 0.138(14)
C12 0.083(11) 0.103(10) 0.061(8) -0.005(8) -0.013(7) 0.054(9)
C13 0.087(10) 0.088(10) 0.099(10) -0.013(7) 0.006(7) 0.033(9)
C14 0.119(9) 0.131(12) 0.096(9) 0.007(8) 0.051(8) 0.072(8)
C9 0.101(9) 0.112(9) 0.057(7) 0.010(7) 0.024(6) 0.068(7)
C10 0.079(9) 0.133(9) 0.137(9) -0.001(8) 0.061(6) 0.045(7)
C11 0.100(9) 0.142(11) 0.115(10) -0.004(8) 0.032(6) 0.066(8)
Cu3 0.0803(11) 0.0803(11) 0.0676(12) -0.0109(5) 0.0109(5) 0.0484(13)
O11 0.086(4) 0.086(4) 0.104(5) -0.006(2) 0.006(2) 0.052(5)
Cu2 0.324(4) 0.154(2) 0.234(3) 0.0849(15) 0.170(3) 0.162(2)
Cu1 0.246(3) 0.1417(18) 0.196(3) 0.0554(11) 0.111(2) 0.1230(16)
O5 0.404(14) 0.233(10) 0.208(8) 0.040(4) 0.080(8) 0.202(7)
O7 0.283(13) 0.177(8) 0.203(8) 0.015(4) 0.030(7) 0.142(6)
O10 0.263(12) 0.209(7) 0.210(10) 0.042(5) 0.083(9) 0.132(6)
C20 0.263(11) 0.161(11) 0.316(13) 0.030(6) 0.060(13) 0.132(5)
C21 0.375(11) 0.244(13) 0.213(12) 0.028(6) 0.056(13) 0.187(6)
O9 0.335(17) 0.311(11) 0.299(15) 0.069(7) 0.137(14) 0.168(8)
O8 0.240(8) 0.201(8) 0.341(13) 0.046(4) 0.093(8) 0.120(4)
O6 0.302(8) 0.194(7) 0.209(11) 0.017(4) 0.034(7) 0.151(4)
N2 0.081(8) 0.189(11) 0.053(11) 0.023(7) 0.012(4) 0.095(5)
N1 0.070(14) 0.149(10) 0.043(14) 0.000 0.000 0.069(8)
Cu4 0.090(3) 0.144(3) 0.057(3) 0.000 0.000 0.0721(13)

loop_
_atom_type_symbol
_atom_type_description
_atom_type_scat_dispersion_real
_atom_type_scat_dispersion_imag
_atom_type_scat_source
C C 0.0181 0.0091 'International Tables Vol C Tables 4.2.6.8 and 6.1.1.4'
H H 0.0000 0.0000 'International Tables Vol C Tables 4.2.6.8 and 6.1.1.4'
Cu Cu -1.9646 0.5888 'International Tables Vol C Tables 4.2.6.8 and 6.1.1.4'
N N 0.0311 0.0180 'International Tables Vol C Tables 4.2.6.8 and 6.1.1.4'
O O 0.0492 0.0322 'International Tables Vol C Tables 4.2.6.8 and 6.1.1.4'

loop_
_geom_angle_atom_site_label_1
_geom_angle_atom_site_label_2
_geom_angle_atom_site_label_3
_geom_angle
_geom_angle_site_symmetry_1
_geom_angle_site_symmetry_3
C5 O4 Cu3 123.0(6) . .
C5 O3 Cu3 117.7(7) . 13_666
C1 O2 Cu1 126.0(9) . .
C1 O1 Cu2 127.6(9) . .
C18 C15 C16 125.7(12) . .
C18 C15 C12 115.7(11) . .
C16 C15 C12 118.5(11) . .
C15 C18 N2 124.4(12) . .
C15 C18 C19 125.8(10) . .
N2 C18 C19 109.8(11) . .
C8 C7 C6 120.0 . .
C8 C7 C9 118.1(6) . .
C6 C7 C9 121.9(6) . .
C2 C8 C7 120.0 . .
C2 C8 H8 120.0 . .
C7 C8 H8 120.0 . .
C1 C2 C3 121.2(9) . .
C1 C2 C8 118.8(9) . .
C3 C2 C8 120.0 . .
C2 C3 C4 120.0 . .
C2 C3 H3 120.0 . .
C4 C3 H3 120.0 . .
C3 C4 C6 120.0 . .
C3 C4 C5 120.0(7) . .
C6 C4 C5 119.9(7) . .
C4 C6 C7 120.0 . .
C4 C6 H6 120.0 . .
C7 C6 H6 120.0 . .
C19 C19 C18 107.1(5) 20 .
C19 C19 H19 126.5 20 .
C18 C19 H19 126.5 . .
C17 C17 C16 104.7(5) 16_557 .
C17 C17 H17 127.6 16_557 .
C16 C17 H17 127.6 . .
N1 C16 C15 124.5(13) . .
N1 C16 C17 113.8(12) . .
C15 C16 C17 121.7(10) . .
O3 C5 O4 130.4(10) . .
O3 C5 C4 115.8(9) . .
O4 C5 C4 113.8(9) . .
O2 C1 O1 118.5(13) . .
O2 C1 C2 121.0(13) . .
O1 C1 C2 120.4(12) . .
C13 C12 C11 120.0 . .
C13 C12 C15 120.7(8) . .
C11 C12 C15 119.2(8) . .
C12 C13 C14 120.0 . .
C12 C13 H13 120.0 . .
C14 C13 H13 120.0 . .
C9 C14 C13 120.0 . .
C9 C14 H14 120.0 . .
C13 C14 H14 120.0 . .
C14 C9 C10 120.0 . .
C14 C9 C7 118.0(8) . .
C10 C9 C7 122.0(8) . .
C11 C10 C9 120.0 . .
C11 C10 H10 120.0 . .
C9 C10 H10 120.0 . .
C10 C11 C12 120.0 . .
C10 C11 H11 120.0 . .
C12 C11 H11 120.0 . .
O4 Cu3 O4 89.2(3) 19_665 .
O4 Cu3 O3 168.9(2) 19_665 7_556
O4 Cu3 O3 89.74(19) . 7_556
O4 Cu3 O3 89.74(19) 19_665 13_666
O4 Cu3 O3 168.9(2) . 13_666
O3 Cu3 O3 89.2(3) 7_556 13_666
O4 Cu3 O11 95.4(2) 19_665 .
O4 Cu3 O11 95.4(2) . .
O3 Cu3 O11 95.7(2) 7_556 .
O3 Cu3 O11 95.7(2) 13_666 .
O4 Cu3 Cu3 82.46(17) 19_665 13_666
O4 Cu3 Cu3 82.46(17) . 13_666
O3 Cu3 Cu3 86.43(17) 7_556 13_666
O3 Cu3 Cu3 86.43(17) 13_666 13_666
O11 Cu3 Cu3 177.00(19) . 13_666
O1 Cu2 O1 169.5(5) . 21
O1 Cu2 O8 90.2(3) . .
O1 Cu2 O8 90.2(3) 21 .
O1 Cu2 O5 88.3(3) . .
O1 Cu2 O5 88.3(3) 21 .
O8 Cu2 O5 163.1(6) . .
O1 Cu2 O9 95.0(2) . .
O1 Cu2 O9 95.0(2) 21 .
O8 Cu2 O9 104.3(6) . .
O5 Cu2 O9 92.6(6) . .
O1 Cu2 Cu1 84.9(2) . .
O1 Cu2 Cu1 84.9(2) 21 .
O8 Cu2 Cu1 80.6(4) . .
O5 Cu2 Cu1 82.4(4) . .
O9 Cu2 Cu1 175.0(5) . .
O7 Cu1 O2 88.6(2) . 21
O7 Cu1 O2 88.6(2) . .
O2 Cu1 O2 165.5(4) 21 .
O7 Cu1 O6 169.5(5) . .
O2 Cu1 O6 90.1(2) 21 .
O2 Cu1 O6 90.1(2) . .
O7 Cu1 O10 92.5(5) . .
O2 Cu1 O10 97.2(2) 21 .
O2 Cu1 O10 97.2(2) . .
O6 Cu1 O10 98.0(5) . .
O7 Cu1 Cu2 85.9(4) . .
O2 Cu1 Cu2 82.8(2) 21 .
O2 Cu1 Cu2 82.8(2) . .
O6 Cu1 Cu2 83.6(4) . .
O10 Cu1 Cu2 178.4(3) . .
C21 O5 Cu2 128.7(14) . .
C20 O7 Cu1 121.9(14) . .
O7 C20 O8 123(2) . .
O7 C20 H20 118.5 . .
O8 C20 H20 118.5 . .
O6 C21 O5 118(2) . .
O6 C21 H21 120.8 . .
O5 C21 H21 120.8 . .
C20 O8 Cu2 128.7(15) . .
C21 O6 Cu1 126.9(15) . .
C18 N2 C18 106.3(15) . 20
C18 N2 Cu4 126.8(7) . .
C18 N2 Cu4 126.8(7) 20 .
C16 N1 C16 102.8(16) 16_557 .
C16 N1 Cu4 128.4(8) 16_557 .
C16 N1 Cu4 128.4(8) . .
N1 Cu4 N1 177.5(6) 20 .
N1 Cu4 N2 89.989(9) 20 16_557
N1 Cu4 N2 89.982(7) . 16_557
N1 Cu4 N2 89.985(9) 20 .
N1 Cu4 N2 89.985(7) . .
N2 Cu4 N2 178.7(7) 16_557 .

loop_
_geom_bond_atom_site_label_1
_geom_bond_atom_site_label_2
_geom_bond_distance
_geom_bond_site_symmetry_2
O4 C5 1.265(8) .
O4 Cu3 1.968(5) .
O3 C5 1.245(8) .
O3 Cu3 1.990(6) 13_666
O2 C1 1.258(11) .
O2 Cu1 2.012(6) .
O1 C1 1.298(11) .
O1 Cu2 1.911(7) .
C15 C18 1.358(12) .
C15 C16 1.402(13) .
C15 C12 1.571(10) .
C18 N2 1.378(9) .
C18 C19 1.480(11) .
C7 C8 1.3900 .
C7 C6 1.3900 .
C7 C9 1.525(7) .
C8 C2 1.3900 .
C8 H8 0.9400 .
C2 C1 1.380(12) .
C2 C3 1.3900 .
C3 C4 1.3900 .
C3 H3 0.9400 .
C4 C6 1.3900 .
C4 C5 1.502(9) .
C6 H6 0.9400 .
C19 C19 1.335(13) 20
C19 H19 0.9400 .
C17 C17 1.358(14) 16_557
C17 C16 1.444(11) .
C17 H17 0.9400 .
C16 N1 1.339(10) .
C12 C13 1.3900 .
C12 C11 1.3900 .
C13 C14 1.3900 .
C13 H13 0.9400 .
C14 C9 1.3900 .
C14 H14 0.9400 .
C9 C10 1.3900 .
C10 C11 1.3900 .
C10 H10 0.9400 .
C11 H11 0.9400 .
Cu3 O4 1.968(5) 19_665
Cu3 O3 1.990(6) 7_556
Cu3 O3 1.990(6) 13_666
Cu3 O11 2.186(6) .
Cu3 Cu3 2.660(3) 13_666
Cu2 O1 1.911(7) 21
Cu2 O8 1.971(14) .
Cu2 O5 1.987(14) .
Cu2 O9 2.129(11) .
Cu2 Cu1 2.616(3) .
Cu1 O7 1.977(12) .
Cu1 O2 2.012(6) 21
Cu1 O6 2.018(12) .
Cu1 O10 2.314(9) .
O5 C21 1.262(16) .
O7 C20 1.227(15) .
C20 O8 1.225(15) .
C20 H20 0.9400 .
C21 O6 1.216(14) .
C21 H21 0.9400 .
N2 C18 1.378(9) 20
N2 Cu4 1.998(10) .
N1 C16 1.339(10) 16_557
N1 Cu4 1.964(13) .
Cu4 N1 1.964(13) 20
Cu4 N2 1.998(10) 16_557

loop_
_platon_squeeze_void_nr
_platon_squeeze_void_average_x
_platon_squeeze_void_average_y
_platon_squeeze_void_average_z
_platon_squeeze_void_volume
_platon_squeeze_void_count_electrons
_platon_squeeze_void_content
1 -0.009 -0.014 -0.002 34437 12911 ' '
